data_4064635
loop_
_publ_author_name
'Rose-Munch, Fran\,coise'
'Cetiner, Derya'
'Chavarot-Kerlidou, Murielle'
'Rose, Eric'
'Agbossou-Niedercorn, Francine'
'Chamoreau, Lise-Marie'
'Gontard, Geoffrey'

_publ_section_title
;
 Synthesis and Application in Catalysis of Planar Chiral
 (\h5-Cyclohexadienyl)tricarbonylmanganese-Based Ligands
;
_journal_issue 13
_journal_name_full Organometallics
_journal_page_first 3530
_journal_paper_doi 10.1021/om200231p
_journal_volume 30
_journal_year 2011
_chemical_formula_moiety 'C34 H34 Cl Mn N O4 P Pd'
_chemical_formula_sum 'C34 H34 Cl Mn N O4 P Pd'
_chemical_formula_weight 748.38
_chemical_name_systematic
;
 ?
;
_space_group_IT_number 14
_symmetry_cell_setting monoclinic
_symmetry_Int_Tables_number 14
_symmetry_space_group_name_Hall '-P 2yn'
_symmetry_space_group_name_H-M 'P 1 21/n 1'
_atom_sites_solution_hydrogens geom
_atom_sites_solution_primary direct
_atom_sites_solution_secondary difmap
_audit_creation_method SHELXL-97
_cell_angle_alpha 90.00
_cell_angle_beta 93.953(9)
_cell_angle_gamma 90.00
_cell_formula_units_Z 4
_cell_length_a 11.103(2)
_cell_length_b 18.587(4)
_cell_length_c 16.2684(12)
_cell_measurement_reflns_used 302
_cell_measurement_temperature 200(2)
_cell_measurement_theta_max 23
_cell_measurement_theta_min 3.3
_cell_volume 3349.3(10)
_computing_cell_refinement 'Dirax/lsq (Duisenberg & Schreurs, 1989-2000)'
_computing_data_collection 'Collect (Nonius BV, 1997-2000)'
_computing_data_reduction 'EvalCCD (Duisenberg & Schreurs 1990-2000)'
_computing_molecular_graphics 'DIAMOND. Crystal Impact GbR, Bonn, Germany'
_computing_publication_material 'WinGX publication routines (Farrugia, 1999)'
_computing_structure_refinement 'SHELXL-97 (Sheldrick, 2008)'
_computing_structure_solution 'SIR92 (Giacovazzo et al, 1993)'
_diffrn_ambient_temperature 200(2)
_diffrn_detector_area_resol_mean 9
_diffrn_measured_fraction_theta_full 0.985
_diffrn_measured_fraction_theta_max 0.985
_diffrn_measurement_device_type KappaCCD
_diffrn_measurement_method 'CCD rotation images, thick slices'
_diffrn_radiation_monochromator graphite
_diffrn_radiation_source 'fine-focus sealed tube'
_diffrn_radiation_type MoK\a
_diffrn_radiation_wavelength 0.71073
_diffrn_reflns_av_R_equivalents 0.0731
_diffrn_reflns_av_sigmaI/netI 0.1035
_diffrn_reflns_limit_h_max 14
_diffrn_reflns_limit_h_min -16
_diffrn_reflns_limit_k_max 26
_diffrn_reflns_limit_k_min -27
_diffrn_reflns_limit_l_max 24
_diffrn_reflns_limit_l_min -24
_diffrn_reflns_number 45562
_diffrn_reflns_theta_full 32.00
_diffrn_reflns_theta_max 32.00
_diffrn_reflns_theta_min 2.86
_exptl_absorpt_coefficient_mu 1.078
_exptl_absorpt_correction_T_max 0.869
_exptl_absorpt_correction_T_min 0.687
_exptl_absorpt_correction_type multi-scan
_exptl_absorpt_process_details
; 
SADABS, Bruker AXS Inc.,
Madison, Wisconsin, USA. 
;
_exptl_crystal_colour yellow
_exptl_crystal_density_diffrn 1.484
_exptl_crystal_density_method 'not measured'
_exptl_crystal_description parallelepipped
_exptl_crystal_F_000 1520
_exptl_crystal_size_max 0.22
_exptl_crystal_size_mid 0.13
_exptl_crystal_size_min 0.13
_refine_diff_density_max 0.472
_refine_diff_density_min -0.581
_refine_diff_density_rms 0.105
_refine_ls_extinction_method none
_refine_ls_goodness_of_fit_ref 0.977
_refine_ls_hydrogen_treatment constr
_refine_ls_matrix_type full
_refine_ls_number_parameters 391
_refine_ls_number_reflns 11458
_refine_ls_number_restraints 0
_refine_ls_restrained_S_all 0.977
_refine_ls_R_factor_all 0.1098
_refine_ls_R_factor_gt 0.0434
_refine_ls_shift/su_max 0.002
_refine_ls_shift/su_mean 0.000
_refine_ls_structure_factor_coef Fsqd
_refine_ls_weighting_details 'calc w=1/[\s^2^(Fo^2^)+(0.0330P)^2^+0.0000P] where P=(Fo^2^+2Fc^2^)/3'
_refine_ls_weighting_scheme calc
_refine_ls_wR_factor_gt 0.0734
_refine_ls_wR_factor_ref 0.0866
_reflns_number_gt 6674
_reflns_number_total 11458
_reflns_threshold_expression >2\s(I)
_cod_data_source_file om200231p_si_001.cif
_cod_data_source_block cd282
_cod_original_sg_symbol_H-M 'P 21/n'
_cod_database_code 4064635

loop_
_symmetry_equiv_pos_as_xyz
'x, y, z'
'-x+1/2, y+1/2, -z+1/2'
'-x, -y, -z'
'x-1/2, -y-1/2, z-1/2'

loop_
_atom_site_label
_atom_site_type_symbol
_atom_site_fract_x
_atom_site_fract_y
_atom_site_fract_z
_atom_site_U_iso_or_equiv
_atom_site_adp_type
_atom_site_occupancy
_atom_site_symmetry_multiplicity
_atom_site_calc_flag
_atom_site_refinement_flags
Pd1 Pd 0.661941(14) 0.181184(11) 0.376423(11) 0.02211(6) Uani 1 1 d .
Mn1 Mn 0.65807(3) 0.39956(2) 0.30756(2) 0.02019(9) Uani 1 1 d .
Cl1 Cl 0.81459(6) 0.10275(4) 0.32895(4) 0.04029(18) Uani 1 1 d .
N1 N 0.58413(16) 0.20005(11) 0.24495(11) 0.0236(4) Uani 1 1 d .
P1 P 0.53200(5) 0.25842(4) 0.42679(3) 0.01899(13) Uani 1 1 d .
O1 O 0.49895(13) 0.38068(9) 0.13849(9) 0.0251(4) Uani 1 1 d .
O2 O 0.80746(16) 0.40789(13) 0.16224(11) 0.0504(6) Uani 1 1 d .
O3 O 0.86476(15) 0.31386(12) 0.38199(13) 0.0520(6) Uani 1 1 d .
O4 O 0.74658(15) 0.53867(11) 0.37762(10) 0.0374(5) Uani 1 1 d .
C1 C 0.51206(17) 0.40977(13) 0.39288(13) 0.0185(5) Uani 1 1 d .
H1 H 0.5358 0.4145 0.4552 0.022 Uiso 1 1 d R
C2 C 0.51497(17) 0.33936(13) 0.36082(13) 0.0179(5) Uani 1 1 d .
C3 C 0.50672(17) 0.32820(13) 0.27189(13) 0.0186(5) Uani 1 1 d .
C4 C 0.49619(17) 0.39261(14) 0.22201(13) 0.0199(5) Uani 1 1 d .
C5 C 0.49727(18) 0.46112(14) 0.25843(13) 0.0220(5) Uani 1 1 d .
H5 H 0.5056 0.5028 0.2235 0.026 Uiso 1 1 d R
C6 C 0.44774(18) 0.46958(14) 0.34295(13) 0.0205(5) Uani 1 1 d .
H6 H 0.4762 0.5168 0.3665 0.025 Uiso 1 1 calc R
C7 C 0.4967(2) 0.44359(15) 0.08547(14) 0.0318(6) Uani 1 1 d .
H7A H 0.4245 0.4722 0.0941 0.048 Uiso 1 1 calc R
H7B H 0.4951 0.4283 0.0278 0.048 Uiso 1 1 calc R
H7C H 0.5690 0.4727 0.0988 0.048 Uiso 1 1 calc R
C8 C 0.48391(18) 0.25433(13) 0.23387(13) 0.0207(5) Uani 1 1 d .
H8A H 0.4115 0.2338 0.2573 0.025 Uiso 1 1 calc R
H8B H 0.4644 0.2608 0.1740 0.025 Uiso 1 1 calc R
C9 C 0.6803(2) 0.21838(16) 0.18774(15) 0.0339(6) Uani 1 1 d .
H9A H 0.7421 0.1806 0.1906 0.051 Uiso 1 1 calc R
H9B H 0.7175 0.2645 0.2042 0.051 Uiso 1 1 calc R
H9C H 0.6441 0.2220 0.1312 0.051 Uiso 1 1 calc R
C10 C 0.5322(2) 0.12864(15) 0.22086(16) 0.0318(6) Uani 1 1 d .
H10A H 0.4683 0.1163 0.2571 0.048 Uiso 1 1 calc R
H10B H 0.5958 0.0920 0.2260 0.048 Uiso 1 1 calc R
H10C H 0.4984 0.1306 0.1637 0.048 Uiso 1 1 calc R
C11 C 0.37475(19) 0.22657(14) 0.42359(13) 0.0222(5) Uani 1 1 d .
C12 C 0.3528(2) 0.15300(17) 0.42795(16) 0.0363(7) Uani 1 1 d .
H12 H 0.4185 0.1201 0.4315 0.044 Uiso 1 1 calc R
C13 C 0.2341(2) 0.12721(18) 0.42712(18) 0.0475(8) Uani 1 1 d .
H13 H 0.2196 0.0770 0.4308 0.057 Uiso 1 1 calc R
C14 C 0.1377(2) 0.17478(19) 0.42096(17) 0.0444(8) Uani 1 1 d .
H14 H 0.0572 0.1572 0.4200 0.053 Uiso 1 1 calc R
C15 C 0.1589(2) 0.2473(2) 0.41631(19) 0.0479(8) Uani 1 1 d .
H15 H 0.0927 0.2798 0.4116 0.057 Uiso 1 1 calc R
C16 C 0.2776(2) 0.27422(17) 0.41849(17) 0.0377(7) Uani 1 1 d .
H16 H 0.2913 0.3246 0.4165 0.045 Uiso 1 1 calc R
C17 C 0.56069(19) 0.29318(14) 0.53165(13) 0.0237(5) Uani 1 1 d .
C18 C 0.4812(2) 0.2804(2) 0.59360(15) 0.0460(9) Uani 1 1 d .
H18 H 0.4063 0.2570 0.5806 0.055 Uiso 1 1 calc R
C19 C 0.5127(3) 0.3023(2) 0.67447(17) 0.0660(12) Uani 1 1 d .
H19 H 0.4592 0.2932 0.7164 0.079 Uiso 1 1 calc R
C20 C 0.6219(3) 0.33735(19) 0.69419(17) 0.0515(9) Uani 1 1 d .
H20 H 0.6422 0.3525 0.7492 0.062 Uiso 1 1 calc R
C21 C 0.6997(2) 0.34984(16) 0.63422(16) 0.0391(7) Uani 1 1 d .
H21 H 0.7740 0.3739 0.6477 0.047 Uiso 1 1 calc R
C22 C 0.6708(2) 0.32759(15) 0.55381(15) 0.0315(6) Uani 1 1 d .
H22 H 0.7266 0.3358 0.5130 0.038 Uiso 1 1 calc R
C23 C 0.30912(18) 0.46618(13) 0.34634(13) 0.0211(5) Uani 1 1 d .
C24 C 0.2616(2) 0.47542(16) 0.42294(15) 0.0340(7) Uani 1 1 d .
H24 H 0.3147 0.4843 0.4702 0.041 Uiso 1 1 calc R
C25 C 0.1383(2) 0.47184(17) 0.43124(16) 0.0403(7) Uani 1 1 d .
H25 H 0.1078 0.4778 0.4839 0.048 Uiso 1 1 calc R
C26 C 0.0597(2) 0.45955(17) 0.36307(17) 0.0398(7) Uani 1 1 d .
H26 H -0.0248 0.4568 0.3686 0.048 Uiso 1 1 calc R
C27 C 0.1055(2) 0.45127(18) 0.28642(17) 0.0465(8) Uani 1 1 d .
H27 H 0.0519 0.4437 0.2391 0.056 Uiso 1 1 calc R
C28 C 0.2304(2) 0.45399(17) 0.27830(15) 0.0366(7) Uani 1 1 d .
H28 H 0.2610 0.4474 0.2257 0.044 Uiso 1 1 calc R
C29 C 0.7487(2) 0.40532(15) 0.21764(16) 0.0310(6) Uani 1 1 d .
C30 C 0.7805(2) 0.34524(15) 0.35523(16) 0.0305(6) Uani 1 1 d .
C31 C 0.71500(19) 0.48415(15) 0.35010(14) 0.0258(6) Uani 1 1 d .
C32 C 0.7269(2) 0.15181(16) 0.49502(15) 0.0350(7) Uani 1 1 d .
H32A H 0.7060 0.1860 0.5377 0.042 Uiso 1 1 d R
H32B H 0.8135 0.1457 0.4886 0.042 Uiso 1 1 d R
C33 C 0.6763(3) 0.08084(18) 0.51021(16) 0.0435(8) Uani 1 1 d .
H33 H 0.7022 0.0416 0.4784 0.052 Uiso 1 1 calc R
C34 C 0.5969(3) 0.0675(2) 0.56519(19) 0.0632(10) Uani 1 1 d .
H34A H 0.5691 0.1055 0.5981 0.076 Uiso 1 1 calc R
H34B H 0.5677 0.0200 0.5718 0.076 Uiso 1 1 calc R

loop_
_atom_site_aniso_label
_atom_site_aniso_U_11
_atom_site_aniso_U_22
_atom_site_aniso_U_33
_atom_site_aniso_U_23
_atom_site_aniso_U_13
_atom_site_aniso_U_12
Pd1 0.01875(9) 0.01886(11) 0.02855(9) 0.00100(8) 0.00041(7) 0.00436(7)
Mn1 0.01434(16) 0.0211(2) 0.02525(17) 0.00136(16) 0.00216(13) -0.00138(14)
Cl1 0.0354(3) 0.0374(5) 0.0487(4) 0.0001(3) 0.0076(3) 0.0189(3)
N1 0.0250(10) 0.0184(13) 0.0278(10) -0.0030(9) 0.0043(8) 0.0003(8)
P1 0.0154(3) 0.0190(4) 0.0225(3) 0.0021(3) 0.0002(2) 0.0004(2)
O1 0.0303(9) 0.0257(11) 0.0192(7) 0.0024(7) 0.0019(7) -0.0005(7)
O2 0.0382(11) 0.0679(18) 0.0482(11) 0.0011(11) 0.0246(10) -0.0033(10)
O3 0.0203(9) 0.0492(16) 0.0854(15) 0.0246(12) -0.0042(9) 0.0038(9)
O4 0.0415(10) 0.0374(14) 0.0334(10) -0.0040(9) 0.0025(8) -0.0152(9)
C1 0.0131(10) 0.0194(14) 0.0227(11) -0.0014(10) -0.0001(8) -0.0001(9)
C2 0.0082(9) 0.0225(15) 0.0232(11) 0.0003(10) 0.0025(8) 0.0011(8)
C3 0.0105(9) 0.0209(15) 0.0244(11) 0.0024(10) 0.0010(8) 0.0009(8)
C4 0.0122(10) 0.0251(15) 0.0226(11) 0.0015(11) 0.0018(8) -0.0003(9)
C5 0.0189(11) 0.0220(15) 0.0251(11) 0.0046(11) 0.0008(9) -0.0015(9)
C6 0.0194(11) 0.0158(14) 0.0261(11) -0.0011(10) 0.0002(9) 0.0003(9)
C7 0.0417(14) 0.0313(19) 0.0226(12) 0.0061(12) 0.0039(11) -0.0039(12)
C8 0.0198(11) 0.0207(15) 0.0215(11) -0.0021(10) -0.0004(9) 0.0024(9)
C9 0.0333(14) 0.0339(19) 0.0356(14) -0.0034(13) 0.0108(11) 0.0069(12)
C10 0.0345(14) 0.0200(16) 0.0404(14) -0.0076(12) -0.0028(11) 0.0005(11)
C11 0.0192(11) 0.0250(16) 0.0224(11) 0.0037(10) 0.0018(9) -0.0029(10)
C12 0.0284(13) 0.0329(19) 0.0469(16) 0.0094(14) -0.0035(12) -0.0033(12)
C13 0.0407(16) 0.035(2) 0.065(2) 0.0141(16) -0.0033(15) -0.0192(14)
C14 0.0239(13) 0.061(3) 0.0474(16) 0.0196(16) -0.0019(12) -0.0184(14)
C15 0.0190(13) 0.059(3) 0.0654(19) 0.0174(18) 0.0034(12) 0.0022(13)
C16 0.0227(13) 0.0323(19) 0.0583(17) 0.0070(15) 0.0053(12) 0.0007(11)
C17 0.0247(12) 0.0237(15) 0.0222(11) 0.0027(11) -0.0020(9) 0.0067(10)
C18 0.0303(14) 0.078(3) 0.0296(13) -0.0036(15) 0.0035(11) -0.0025(15)
C19 0.0486(19) 0.121(4) 0.0290(14) -0.0108(19) 0.0106(14) 0.000(2)
C20 0.0572(19) 0.065(3) 0.0307(14) -0.0147(15) -0.0110(14) 0.0134(17)
C21 0.0415(15) 0.0340(19) 0.0391(15) -0.0043(14) -0.0170(13) 0.0040(13)
C22 0.0316(13) 0.0324(19) 0.0295(12) 0.0015(12) -0.0037(10) -0.0009(12)
C23 0.0208(11) 0.0159(14) 0.0265(11) 0.0008(10) 0.0006(9) 0.0044(9)
C24 0.0264(13) 0.045(2) 0.0307(13) -0.0055(13) 0.0009(10) 0.0046(12)
C25 0.0273(13) 0.054(2) 0.0412(15) 0.0005(15) 0.0139(12) 0.0059(13)
C26 0.0182(12) 0.043(2) 0.0589(18) -0.0001(16) 0.0069(12) 0.0034(12)
C27 0.0239(13) 0.065(3) 0.0487(17) -0.0146(16) -0.0089(12) 0.0023(14)
C28 0.0261(13) 0.050(2) 0.0336(13) -0.0057(14) 0.0018(11) 0.0047(13)
C29 0.0203(12) 0.0327(18) 0.0401(14) 0.0008(13) 0.0024(11) -0.0026(11)
C30 0.0188(12) 0.0304(17) 0.0427(14) 0.0056(13) 0.0043(11) -0.0042(11)
C31 0.0189(11) 0.0321(18) 0.0264(12) 0.0051(12) 0.0011(10) -0.0056(11)
C32 0.0375(14) 0.0306(18) 0.0352(14) -0.0001(13) -0.0113(11) 0.0152(12)
C33 0.0542(18) 0.039(2) 0.0362(15) 0.0094(14) -0.0048(14) 0.0137(15)
C34 0.082(2) 0.055(3) 0.0525(19) 0.0213(18) 0.0042(18) 0.008(2)

loop_
_atom_type_symbol
_atom_type_description
_atom_type_scat_dispersion_real
_atom_type_scat_dispersion_imag
_atom_type_scat_source
C C 0.0033 0.0016 'International Tables Vol C Tables 4.2.6.8 and 6.1.1.4'
H H 0.0000 0.0000 'International Tables Vol C Tables 4.2.6.8 and 6.1.1.4'
N N 0.0061 0.0033 'International Tables Vol C Tables 4.2.6.8 and 6.1.1.4'
O O 0.0106 0.0060 'International Tables Vol C Tables 4.2.6.8 and 6.1.1.4'
F F 0.0171 0.0103 'International Tables Vol C Tables 4.2.6.8 and 6.1.1.4'
P P 0.1023 0.0942 'International Tables Vol C Tables 4.2.6.8 and 6.1.1.4'
Mn Mn 0.3368 0.7283 'International Tables Vol C Tables 4.2.6.8 and 6.1.1.4'
Pd Pd -0.9988 1.0072 'International Tables Vol C Tables 4.2.6.8 and 6.1.1.4'
Cl Cl 0.1484 0.1585 'International Tables Vol C Tables 4.2.6.8 and 6.1.1.4'

loop_
_geom_angle_atom_site_label_1
_geom_angle_atom_site_label_2
_geom_angle_atom_site_label_3
_geom_angle
C32 Pd1 P1 91.13(8)
C32 Pd1 N1 173.49(10)
P1 Pd1 N1 91.88(5)
C32 Pd1 Cl1 86.10(8)
P1 Pd1 Cl1 175.37(2)
N1 Pd1 Cl1 91.25(5)
C31 Mn1 C30 95.03(11)
C31 Mn1 C29 93.30(11)
C30 Mn1 C29 86.42(11)
C31 Mn1 C2 122.66(9)
C30 Mn1 C2 95.14(10)
C29 Mn1 C2 143.58(10)
C31 Mn1 C3 150.21(9)
C30 Mn1 C3 108.29(11)
C29 Mn1 C3 106.11(10)
C2 Mn1 C3 39.08(8)
C31 Mn1 C4 122.70(10)
C30 Mn1 C4 142.13(11)
C29 Mn1 C4 88.18(9)
C2 Mn1 C4 68.52(8)
C3 Mn1 C4 38.50(8)
C31 Mn1 C1 86.42(9)
C30 Mn1 C1 109.73(9)
C29 Mn1 C1 163.82(10)
C2 Mn1 C1 37.49(8)
C3 Mn1 C1 68.65(8)
C4 Mn1 C1 78.47(8)
C31 Mn1 C5 86.62(10)
C30 Mn1 C5 174.36(9)
C29 Mn1 C5 98.88(10)
C2 Mn1 C5 79.46(8)
C3 Mn1 C5 68.49(9)
C4 Mn1 C5 37.02(9)
C1 Mn1 C5 64.95(8)
C10 N1 C9 108.53(18)
C10 N1 C8 107.28(17)
C9 N1 C8 108.97(18)
C10 N1 Pd1 102.99(14)
C9 N1 Pd1 112.12(14)
C8 N1 Pd1 116.45(13)
C17 P1 C11 104.10(10)
C17 P1 C2 104.94(11)
C11 P1 C2 100.74(10)
C17 P1 Pd1 119.59(8)
C11 P1 Pd1 114.75(9)
C2 P1 Pd1 110.67(7)
C4 O1 C7 117.06(19)
C2 C1 C6 120.09(19)
C2 C1 Mn1 69.64(11)
C6 C1 Mn1 93.71(13)
C2 C1 H1 115.5
C6 C1 H1 122.6
Mn1 C1 H1 118.3
C1 C2 C3 119.8(2)
C1 C2 P1 122.96(16)
C3 C2 P1 117.18(17)
C1 C2 Mn1 72.87(12)
C3 C2 Mn1 71.04(12)
P1 C2 Mn1 127.02(10)
C4 C3 C2 115.8(2)
C4 C3 C8 120.97(19)
C2 C3 C8 122.0(2)
C4 C3 Mn1 71.21(13)
C2 C3 Mn1 69.88(12)
C8 C3 Mn1 139.38(14)
O1 C4 C5 124.2(2)
O1 C4 C3 114.4(2)
C5 C4 C3 121.05(19)
O1 C4 Mn1 124.06(13)
C5 C4 Mn1 72.36(12)
C3 C4 Mn1 70.29(12)
C4 C5 C6 118.8(2)
C4 C5 Mn1 70.62(13)
C6 C5 Mn1 93.41(13)
C4 C5 H5 118.4
C6 C5 H5 120.1
Mn1 C5 H5 121.0
C5 C6 C1 102.74(18)
C5 C6 C23 116.76(18)
C1 C6 C23 112.47(18)
C5 C6 H6 108.2
C1 C6 H6 108.2
C23 C6 H6 108.2
O1 C7 H7A 109.5
O1 C7 H7B 109.5
H7A C7 H7B 109.5
O1 C7 H7C 109.5
H7A C7 H7C 109.5
H7B C7 H7C 109.5
N1 C8 C3 117.15(17)
N1 C8 H8A 108.0
C3 C8 H8A 108.0
N1 C8 H8B 108.0
C3 C8 H8B 108.0
H8A C8 H8B 107.3
N1 C9 H9A 109.5
N1 C9 H9B 109.5
H9A C9 H9B 109.5
N1 C9 H9C 109.5
H9A C9 H9C 109.5
H9B C9 H9C 109.5
N1 C10 H10A 109.5
N1 C10 H10B 109.5
H10A C10 H10B 109.5
N1 C10 H10C 109.5
H10A C10 H10C 109.5
H10B C10 H10C 109.5
C12 C11 C16 119.3(2)
C12 C11 P1 118.94(18)
C16 C11 P1 121.7(2)
C11 C12 C13 120.2(3)
C11 C12 H12 119.9
C13 C12 H12 119.9
C14 C13 C12 120.2(3)
C14 C13 H13 119.9
C12 C13 H13 119.9
C15 C14 C13 119.7(2)
C15 C14 H14 120.1
C13 C14 H14 120.1
C14 C15 C16 120.8(3)
C14 C15 H15 119.6
C16 C15 H15 119.6
C11 C16 C15 119.7(3)
C11 C16 H16 120.2
C15 C16 H16 120.2
C18 C17 C22 118.1(2)
C18 C17 P1 122.1(2)
C22 C17 P1 119.47(17)
C19 C18 C17 119.8(3)
C19 C18 H18 120.1
C17 C18 H18 120.1
C20 C19 C18 120.6(3)
C20 C19 H19 119.7
C18 C19 H19 119.7
C21 C20 C19 119.8(3)
C21 C20 H20 120.1
C19 C20 H20 120.1
C20 C21 C22 120.4(3)
C20 C21 H21 119.8
C22 C21 H21 119.8
C21 C22 C17 121.2(2)
C21 C22 H22 119.4
C17 C22 H22 119.4
C28 C23 C24 118.6(2)
C28 C23 C6 123.71(19)
C24 C23 C6 117.7(2)
C25 C24 C23 121.1(2)
C25 C24 H24 119.4
C23 C24 H24 119.4
C26 C25 C24 120.2(2)
C26 C25 H25 119.9
C24 C25 H25 119.9
C25 C26 C27 119.3(2)
C25 C26 H26 120.3
C27 C26 H26 120.3
C26 C27 C28 120.4(2)
C26 C27 H27 119.8
C28 C27 H27 119.8
C23 C28 C27 120.4(2)
C23 C28 H28 119.8
C27 C28 H28 119.8
O2 C29 Mn1 178.4(2)
O3 C30 Mn1 174.5(2)
O4 C31 Mn1 177.3(2)
C33 C32 Pd1 106.27(18)
C33 C32 H32A 110.7
Pd1 C32 H32A 113.7
C33 C32 H32B 107.8
Pd1 C32 H32B 102.2
H32A C32 H32B 115.6
C34 C33 C32 124.4(3)
C34 C33 H33 117.8
C32 C33 H33 117.8
C33 C34 H34A 120.0
C33 C34 H34B 120.0
H34A C34 H34B 120.0

loop_
_geom_bond_atom_site_label_1
_geom_bond_atom_site_label_2
_geom_bond_distance
Pd1 C32 2.085(2)
Pd1 P1 2.2310(7)
Pd1 N1 2.2780(19)
Pd1 Cl1 2.4031(7)
Mn1 C31 1.814(3)
Mn1 C30 1.823(3)
Mn1 C29 1.835(2)
Mn1 C2 2.172(2)
Mn1 C3 2.187(2)
Mn1 C4 2.200(2)
Mn1 C1 2.214(2)
Mn1 C5 2.222(2)
N1 C10 1.489(3)
N1 C9 1.503(3)
N1 C8 1.504(3)
P1 C17 1.831(2)
P1 C11 1.841(2)
P1 C2 1.850(2)
O1 C4 1.379(2)
O1 C7 1.452(3)
O2 C29 1.149(3)
O3 C30 1.161(3)
O4 C31 1.153(3)
C1 C2 1.410(3)
C1 C6 1.525(3)
C1 H1 1.0333
C2 C3 1.458(3)
C3 C4 1.446(3)
C3 C8 1.520(3)
C4 C5 1.404(3)
C5 C6 1.524(3)
C5 H5 0.9696
C6 C23 1.545(3)
C6 H6 1.0000
C7 H7A 0.9800
C7 H7B 0.9800
C7 H7C 0.9800
C8 H8A 0.9900
C8 H8B 0.9900
C9 H9A 0.9800
C9 H9B 0.9800
C9 H9C 0.9800
C10 H10A 0.9800
C10 H10B 0.9800
C10 H10C 0.9800
C11 C12 1.392(4)
C11 C16 1.394(3)
C12 C13 1.402(3)
C12 H12 0.9500
C13 C14 1.386(4)
C13 H13 0.9500
C14 C15 1.372(4)
C14 H14 0.9500
C15 C16 1.407(3)
C15 H15 0.9500
C16 H16 0.9500
C17 C18 1.404(3)
C17 C22 1.405(3)
C18 C19 1.398(4)
C18 H18 0.9500
C19 C20 1.394(4)
C19 H19 0.9500
C20 C21 1.367(4)
C20 H20 0.9500
C21 C22 1.388(3)
C21 H21 0.9500
C22 H22 0.9500
C23 C28 1.381(3)
C23 C24 1.397(3)
C24 C25 1.386(3)
C24 H24 0.9500
C25 C26 1.382(4)
C25 H25 0.9500
C26 C27 1.387(4)
C26 H26 0.9500
C27 C28 1.404(3)
C27 H27 0.9500
C28 H28 0.9500
C32 C33 1.462(4)
C32 H32A 0.9805
C32 H32B 0.9815
C33 C34 1.321(4)
C33 H33 0.9500
C34 H34A 0.9500
C34 H34B 0.9500
